data_9001035
loop_
_publ_author_name
'Shen, B.'
'Tamada, O.'
'Kitamura, M.'
'Morimoto, N.'

_publ_section_title
;
 Superstructure of laihunite-3M (_.40Fe.80Fe.80SiO4)
 Sample: Superstructure
 Fe1B-y coordinate changed by Tamada (Aug, 2001)
;
_journal_name_full 'American Mineralogist'
_journal_page_first 1455
_journal_page_last 1460
_journal_volume 71
_journal_year 1986
_chemical_formula_sum 'Fe4.74 O12 Si3'
_chemical_name_mineral Laihunite
_space_group_IT_number 14
_symmetry_space_group_name_Hall '-P 2xab'
_symmetry_space_group_name_H-M 'P 21/b 1 1'
_cell_angle_alpha 91.0
_cell_angle_beta 90
_cell_angle_gamma 90
_cell_length_a 4.805
_cell_length_b 10.189
_cell_length_c 17.403
_cell_formula_units_Z 4
_cell_volume 851.889
_database_code_amcsd 0001057
_exptl_crystal_density_diffrn 4.218
_cod_original_formula_sum 'Fe4.74 Si3 O12'
_cod_database_code 9001035

loop_
_space_group_symop_operation_xyz
x,y,z
1/2-x,1/2+y,z
1/2+x,1/2-y,-z
-x,-y,-z

loop_
_atom_site_aniso_label
_atom_site_aniso_U_11
_atom_site_aniso_U_22
_atom_site_aniso_U_33
_atom_site_aniso_U_12
_atom_site_aniso_U_13
_atom_site_aniso_U_23
Fe1A 0.00035 0.01209 0.01227 0.00074 0.00042 0.00539
Fe1B 0.00363 0.00789 0.01380 -0.00149 -0.00085 -0.00180
Fe2A 0.00035 0.00315 0.01074 0.00050 -0.00042 -0.00090
Fe2B 0.00070 0.01104 0.00767 0.00248 -0.00085 0.00000
Fe2C 0.00561 0.00999 0.01227 0.00050 0.00169 0.00269
SiA 0.00269 0.01052 0.01074 -0.00050 0.00042 -0.00090
SiB -0.00152 0.00946 0.00920 -0.00025 -0.00169 0.00180
SiC 0.00012 0.00421 0.01074 0.00124 0.00085 0.00090

loop_
_atom_site_label
_atom_site_fract_x
_atom_site_fract_y
_atom_site_fract_z
_atom_site_occupancy
_atom_site_U_iso_or_equiv
Fe1A 0.00000 0.00000 0.00000 1.00000 0.00798
Fe1B 0.00080 -0.00890 0.32780 0.90700 0.00823
Fe2A 0.00880 0.26600 0.24880 1.00000 0.00469
Fe2B -0.00450 0.27880 0.58230 1.00000 0.00671
Fe2C 0.01020 0.27700 0.91090 1.00000 0.00925
SiA 0.05970 0.40080 0.08370 1.00000 0.00798
SiB 0.05940 0.40000 0.41740 1.00000 0.00532
SiC 0.05930 0.41180 0.74830 1.00000 0.00507
O1A 0.32300 0.05010 0.08510 1.00000 0.01343
O1B 0.32600 0.05080 0.41810 1.00000 0.01127
O1C 0.32800 0.06030 0.75060 1.00000 0.00583
O2A 0.22700 0.09930 0.25450 1.00000 0.00481
O2B 0.22300 0.10650 0.58570 1.00000 0.01241
O2C 0.22700 0.10790 0.91930 1.00000 0.00963
O3A 0.69900 0.17380 0.18150 1.00000 0.00899
O3B 0.70100 0.17520 0.51160 1.00000 0.00988
O3C 0.69900 0.18200 0.84480 1.00000 0.00773
O4A 0.22500 0.33130 0.00940 1.00000 0.00735
O4B 0.22000 0.32360 0.34290 1.00000 0.00912
O4C 0.22200 0.33290 0.67850 1.00000 0.00836
FeB 0.50000 0.50000 0.50000 0.66600 0.01773

loop_
_cod_related_entry_id
_cod_related_entry_database
_cod_related_entry_code
1 AMCSD 0001057
